data_2229000
loop_
_publ_author_name
'Xue, Rui-Ting'
'Song, Xian-Wang'
'Chen, Shou-Gang'
'Yin, Yan-Sheng'

_publ_section_title
;
 Bis[3-(methoxycarbonyl)anilinium] hexachloridostannate(IV)
;
_journal_coeditor_code CV5016
_journal_issue 2
_journal_name_full 'Acta Crystallographica Section E'
_journal_page_first m188
_journal_paper_doi 10.1107/S1600536810054310
_journal_volume 67
_journal_year 2011
_chemical_formula_iupac '(C8 H10 N O2)2 [Sn Cl6]'
_chemical_formula_moiety '2(C8 H10 N O2 +), Cl6 Sn 2-'
_chemical_formula_sum 'C16 H20 Cl6 N2 O4 Sn'
_chemical_formula_weight 635.73
_chemical_name_systematic
;
Bis[3-(methoxycarbonyl)anilinium] hexachloridostannate(IV)
;
_space_group_IT_number 2
_symmetry_cell_setting triclinic
_symmetry_space_group_name_Hall '-P 1'
_symmetry_space_group_name_H-M 'P -1'
_atom_sites_solution_hydrogens geom
_atom_sites_solution_primary direct
_atom_sites_solution_secondary difmap
_cell_angle_alpha 86.980(2)
_cell_angle_beta 81.970(2)
_cell_angle_gamma 65.8700(10)
_cell_formula_units_Z 1
_cell_length_a 7.2320(7)
_cell_length_b 8.2701(9)
_cell_length_c 11.2801(12)
_cell_measurement_reflns_used 2281
_cell_measurement_temperature 293(2)
_cell_measurement_theta_max 27.583
_cell_measurement_theta_min 2.681
_cell_volume 609.66(11)
_computing_cell_refinement 'SAINT (Bruker, 1997)'
_computing_data_collection 'SMART (Bruker, 1997)'
_computing_data_reduction 'SAINT (Bruker, 1997)'
_computing_molecular_graphics 'XP in SHELXTL (Sheldrick, 2008)'
_computing_publication_material 'SHELXL97 (Sheldrick, 2008)'
_computing_structure_refinement 'SHELXL97 (Sheldrick, 2008)'
_computing_structure_solution 'SHELXS97 (Sheldrick, 2008)'
_diffrn_ambient_temperature 293(2)
_diffrn_measured_fraction_theta_full 0.972
_diffrn_measured_fraction_theta_max 0.972
_diffrn_measurement_device_type 'Bruker SMART CCD area-detector'
_diffrn_measurement_method 'phi and omega scans'
_diffrn_radiation_monochromator graphite
_diffrn_radiation_source 'fine-focus sealed tube'
_diffrn_radiation_type MoK\a
_diffrn_radiation_wavelength 0.71073
_diffrn_reflns_av_R_equivalents 0.0322
_diffrn_reflns_av_sigmaI/netI 0.0563
_diffrn_reflns_limit_h_max 8
_diffrn_reflns_limit_h_min -8
_diffrn_reflns_limit_k_max 5
_diffrn_reflns_limit_k_min -9
_diffrn_reflns_limit_l_max 12
_diffrn_reflns_limit_l_min -13
_diffrn_reflns_number 3096
_diffrn_reflns_theta_full 25.02
_diffrn_reflns_theta_max 25.02
_diffrn_reflns_theta_min 1.82
_exptl_absorpt_coefficient_mu 1.729
_exptl_absorpt_correction_T_max 0.8193
_exptl_absorpt_correction_T_min 0.7460
_exptl_absorpt_correction_type multi-scan
_exptl_absorpt_process_details '(SADABS; Sheldrick, 1996)'
_exptl_crystal_colour colourless
_exptl_crystal_density_diffrn 1.732
_exptl_crystal_density_method 'not measured'
_exptl_crystal_description block
_exptl_crystal_F_000 314
_exptl_crystal_size_max 0.18
_exptl_crystal_size_mid 0.16
_exptl_crystal_size_min 0.12
_refine_diff_density_max 3.341
_refine_diff_density_min -1.323
_refine_ls_extinction_method none
_refine_ls_goodness_of_fit_ref 1.008
_refine_ls_hydrogen_treatment constr
_refine_ls_matrix_type full
_refine_ls_number_parameters 135
_refine_ls_number_reflns 2084
_refine_ls_number_restraints 0
_refine_ls_restrained_S_all 1.008
_refine_ls_R_factor_all 0.0627
_refine_ls_R_factor_gt 0.0568
_refine_ls_shift/su_max 0.000
_refine_ls_shift/su_mean 0.000
_refine_ls_structure_factor_coef Fsqd
_refine_ls_weighting_details 'calc w=1/[\s^2^(Fo^2^)+(0.1210P)^2^] where P=(Fo^2^+2Fc^2^)/3'
_refine_ls_weighting_scheme calc
_refine_ls_wR_factor_gt 0.1481
_refine_ls_wR_factor_ref 0.1563
_reflns_number_gt 1846
_reflns_number_total 2084
_reflns_threshold_expression I>2sigma(I)
_cod_data_source_file cv5016.cif
_cod_data_source_block I
_cod_database_code 2229000
_cod_database_fobs_code 2229000

loop_
_symmetry_equiv_pos_as_xyz
'x, y, z'
'-x, -y, -z'

loop_
_atom_site_type_symbol
_atom_site_label
_atom_site_fract_x
_atom_site_fract_y
_atom_site_fract_z
_atom_site_U_iso_or_equiv
_atom_site_adp_type
_atom_site_calc_flag
_atom_site_refinement_flags
_atom_site_occupancy
_atom_site_disorder_assembly
_atom_site_disorder_group
Sn Sn1 1.0000 0.0000 0.0000 0.0328(3) Uani d S 1 . .
Cl Cl1 0.6515(2) 0.2167(2) 0.03141(14) 0.0513(5) Uani d . 1 . .
Cl Cl2 0.9962(3) -0.0365(2) 0.21342(12) 0.0508(4) Uani d . 1 . .
Cl Cl3 1.1248(3) 0.2268(2) 0.00885(15) 0.0552(5) Uani d . 1 . .
N N1 0.5099(9) 0.0834(7) 0.7957(4) 0.0449(13) Uani d . 1 . .
H H1A 0.5244 -0.0115 0.7554 0.067 Uiso calc R 1 . .
H H1B 0.4246 0.0948 0.8628 0.067 Uiso calc R 1 . .
H H1C 0.6309 0.0709 0.8138 0.067 Uiso calc R 1 . .
O O1 0.2054(7) 0.4933(6) 0.3593(4) 0.0454(10) Uani d . 1 . .
O O2 0.3547(9) 0.2009(6) 0.3694(4) 0.0652(15) Uani d . 1 . .
C C1 0.2955(9) 0.3441(8) 0.4139(5) 0.0390(13) Uani d . 1 . .
C C2 0.3176(9) 0.3708(8) 0.5388(5) 0.0374(13) Uani d . 1 . .
C C3 0.3979(9) 0.2212(8) 0.6087(5) 0.0392(13) Uani d . 1 . .
H H3 0.4309 0.1090 0.5783 0.047 Uiso calc R 1 . .
C C4 0.4274(9) 0.2416(8) 0.7219(5) 0.0357(12) Uani d . 1 . .
C C5 0.3753(10) 0.4048(8) 0.7713(5) 0.0426(14) Uani d . 1 . .
H H5 0.3942 0.4151 0.8500 0.051 Uiso calc R 1 . .
C C6 0.2944(11) 0.5536(9) 0.7020(6) 0.0473(15) Uani d . 1 . .
H H6 0.2596 0.6652 0.7339 0.057 Uiso calc R 1 . .
C C7 0.2650(9) 0.5377(8) 0.5864(6) 0.0424(14) Uani d . 1 . .
H H7 0.2100 0.6382 0.5400 0.051 Uiso calc R 1 . .
C C8 0.1833(12) 0.4799(10) 0.2347(6) 0.0552(18) Uani d . 1 . .
H H8A 0.3156 0.4360 0.1879 0.083 Uiso calc R 1 . .
H H8B 0.1003 0.5948 0.2062 0.083 Uiso calc R 1 . .
H H8C 0.1193 0.4000 0.2277 0.083 Uiso calc R 1 . .

loop_
_atom_site_aniso_label
_atom_site_aniso_U_11
_atom_site_aniso_U_22
_atom_site_aniso_U_33
_atom_site_aniso_U_12
_atom_site_aniso_U_13
_atom_site_aniso_U_23
Sn1 0.0336(4) 0.0345(4) 0.0272(3) -0.0093(3) -0.0072(2) -0.0035(2)
Cl1 0.0371(8) 0.0534(10) 0.0467(9) 0.0012(7) -0.0095(6) -0.0131(7)
Cl2 0.0680(11) 0.0481(9) 0.0257(8) -0.0119(8) -0.0085(6) -0.0018(6)
Cl3 0.0693(11) 0.0552(10) 0.0520(9) -0.0379(9) 0.0033(8) -0.0157(8)
N1 0.062(3) 0.044(3) 0.027(2) -0.019(3) -0.012(2) 0.000(2)
O1 0.056(3) 0.040(2) 0.032(2) -0.009(2) -0.0126(18) 0.0018(18)
O2 0.108(4) 0.037(3) 0.037(2) -0.011(3) -0.023(3) -0.003(2)
C1 0.046(3) 0.033(3) 0.033(3) -0.010(3) -0.008(2) 0.000(3)
C2 0.037(3) 0.040(3) 0.032(3) -0.012(3) -0.003(2) -0.005(2)
C3 0.044(3) 0.036(3) 0.032(3) -0.010(3) -0.003(2) -0.008(2)
C4 0.038(3) 0.039(3) 0.027(3) -0.014(3) -0.002(2) -0.001(2)
C5 0.047(3) 0.046(4) 0.033(3) -0.017(3) -0.004(2) -0.008(3)
C6 0.060(4) 0.039(3) 0.040(3) -0.019(3) -0.001(3) -0.010(3)
C7 0.045(3) 0.034(3) 0.043(3) -0.012(3) 0.001(3) -0.003(3)
C8 0.063(4) 0.055(4) 0.035(3) -0.010(3) -0.013(3) 0.005(3)

loop_
_atom_type_symbol
_atom_type_description
_atom_type_scat_dispersion_real
_atom_type_scat_dispersion_imag
_atom_type_scat_source
C C 0.0033 0.0016 'International Tables Vol C Tables 4.2.6.8 and 6.1.1.4'
H H 0.0000 0.0000 'International Tables Vol C Tables 4.2.6.8 and 6.1.1.4'
O O 0.0106 0.0060 'International Tables Vol C Tables 4.2.6.8 and 6.1.1.4'
N N 0.0061 0.0033 'International Tables Vol C Tables 4.2.6.8 and 6.1.1.4'
Cl Cl 0.1484 0.1585 'International Tables Vol C Tables 4.2.6.8 and 6.1.1.4'
Sn Sn -0.6537 1.4246 'International Tables Vol C Tables 4.2.6.8 and 6.1.1.4'

loop_
_geom_angle_atom_site_label_1
_geom_angle_atom_site_label_2
_geom_angle_atom_site_label_3
_geom_angle_site_symmetry_1
_geom_angle_site_symmetry_3
_geom_angle
_geom_angle_publ_flag
Cl3 Sn1 Cl3 . 2_755 180.00(3) ?
Cl3 Sn1 Cl2 . 2_755 90.55(6) ?
Cl3 Sn1 Cl2 2_755 2_755 89.45(6) ?
Cl3 Sn1 Cl2 . . 89.45(6) ?
Cl3 Sn1 Cl2 2_755 . 90.55(6) ?
Cl2 Sn1 Cl2 2_755 . 180.00(9) ?
Cl3 Sn1 Cl1 . 2_755 89.05(7) ?
Cl3 Sn1 Cl1 2_755 2_755 90.95(7) ?
Cl2 Sn1 Cl1 2_755 2_755 89.55(6) ?
Cl2 Sn1 Cl1 . 2_755 90.45(6) ?
Cl3 Sn1 Cl1 . . 90.95(7) ?
Cl3 Sn1 Cl1 2_755 . 89.05(7) ?
Cl2 Sn1 Cl1 2_755 . 90.45(6) ?
Cl2 Sn1 Cl1 . . 89.55(6) ?
Cl1 Sn1 Cl1 2_755 . 180.00(6) ?
C4 N1 H1A . . 109.5 ?
C4 N1 H1B . . 109.5 ?
H1A N1 H1B . . 109.5 ?
C4 N1 H1C . . 109.5 ?
H1A N1 H1C . . 109.5 ?
H1B N1 H1C . . 109.5 ?
C1 O1 C8 . . 116.2(5) ?
O2 C1 O1 . . 124.6(5) ?
O2 C1 C2 . . 123.0(5) ?
O1 C1 C2 . . 112.5(5) ?
C3 C2 C7 . . 119.9(5) ?
C3 C2 C1 . . 117.6(5) ?
C7 C2 C1 . . 122.4(6) ?
C4 C3 C2 . . 118.8(5) ?
C4 C3 H3 . . 120.6 ?
C2 C3 H3 . . 120.6 ?
C3 C4 C5 . . 122.5(6) ?
C3 C4 N1 . . 118.5(5) ?
C5 C4 N1 . . 119.0(5) ?
C4 C5 C6 . . 118.7(5) ?
C4 C5 H5 . . 120.7 ?
C6 C5 H5 . . 120.7 ?
C7 C6 C5 . . 120.4(6) ?
C7 C6 H6 . . 119.8 ?
C5 C6 H6 . . 119.8 ?
C6 C7 C2 . . 119.7(6) ?
C6 C7 H7 . . 120.1 ?
C2 C7 H7 . . 120.1 ?
O1 C8 H8A . . 109.5 ?
O1 C8 H8B . . 109.5 ?
H8A C8 H8B . . 109.5 ?
O1 C8 H8C . . 109.5 ?
H8A C8 H8C . . 109.5 ?
H8B C8 H8C . . 109.5 ?

loop_
_geom_bond_atom_site_label_1
_geom_bond_atom_site_label_2
_geom_bond_site_symmetry_2
_geom_bond_distance
_geom_bond_publ_flag
Sn1 Cl3 . 2.4028(16) ?
Sn1 Cl3 2_755 2.4028(16) ?
Sn1 Cl2 2_755 2.4081(14) ?
Sn1 Cl2 . 2.4081(14) ?
Sn1 Cl1 2_755 2.4111(15) ?
Sn1 Cl1 . 2.4111(15) ?
N1 C4 . 1.465(7) ?
N1 H1A . 0.8900 ?
N1 H1B . 0.8900 ?
N1 H1C . 0.8900 ?
O1 C1 . 1.305(7) ?
O1 C8 . 1.451(7) ?
O2 C1 . 1.195(7) ?
C1 C2 . 1.477(8) ?
C2 C3 . 1.388(9) ?
C2 C7 . 1.389(9) ?
C3 C4 . 1.354(8) ?
C3 H3 . 0.9300 ?
C4 C5 . 1.371(9) ?
C5 C6 . 1.381(9) ?
C5 H5 . 0.9300 ?
C6 C7 . 1.372(9) ?
C6 H6 . 0.9300 ?
C7 H7 . 0.9300 ?
C8 H8A . 0.9600 ?
C8 H8B . 0.9600 ?
C8 H8C . 0.9600 ?

loop_
_geom_hbond_atom_site_label_D
_geom_hbond_atom_site_label_H
_geom_hbond_atom_site_label_A
_geom_hbond_site_symmetry_A
_geom_hbond_distance_DH
_geom_hbond_distance_HA
_geom_hbond_distance_DA
_geom_hbond_angle_DHA
N1 H1A O2 2_656 0.89 1.99 2.832(7) 157.2
N1 H1B Cl1 2_656 0.89 3.00 3.542(6) 120.9
N1 H1C Cl2 2_756 0.89 2.57 3.419(6) 160.1
N1 H1B Cl3 1_456 0.89 2.42 3.267(6) 158.8
